data_7207877
loop_
_publ_author_name
'Wang, Yong-Tao'
'Tang, Gui-Mei'
'Wan, Wen-Zhu'
'Wu, Yue'
'Tian, Ting-Cui'
'Wang, Jin-Hua'
'He, Chao'
'Long, Xi-Fa'
'Wang, Jun-Jie'
'Ng, Seik Weng'

_publ_section_title
;
 New homochiral ferroelectric supramolecular networks of complexes
 constructed by chiral S-naproxen ligand
;
_journal_issue 10
_journal_name_full CrystEngComm
_journal_page_first 3802
_journal_paper_doi 10.1039/c2ce25138h
_journal_volume 14
_journal_year 2012
_chemical_absolute_configuration ad
_chemical_formula_moiety 'C28 H28 Cd O7'
_chemical_formula_sum 'C28 H28 Cd O7'
_chemical_formula_weight 588.91
_chemical_name_systematic
;
?
;
_space_group_IT_number 9
_symmetry_cell_setting monoclinic
_symmetry_space_group_name_Hall 'C -2yc'
_symmetry_space_group_name_H-M 'C 1 c 1'
_atom_sites_solution_hydrogens geom
_atom_sites_solution_primary direct
_atom_sites_solution_secondary difmap
_audit_creation_method SHELXL-97
_cell_angle_alpha 90.00
_cell_angle_beta 100.263(3)
_cell_angle_gamma 90.00
_cell_formula_units_Z 4
_cell_length_a 47.055(4)
_cell_length_b 6.1619(5)
_cell_length_c 8.4473(7)
_cell_measurement_reflns_used 3203
_cell_measurement_temperature 295(2)
_cell_measurement_theta_max 26.5
_cell_measurement_theta_min 2.6
_cell_volume 2410.1(3)
_computing_structure_refinement 'SHELXL-97 (Sheldrick, 1997)'
_computing_structure_solution 'SHELXS-97 (Sheldrick, 1990)'
_diffrn_ambient_temperature 295(2)
_diffrn_measured_fraction_theta_full 0.957
_diffrn_measured_fraction_theta_max 0.957
_diffrn_radiation_monochromator graphite
_diffrn_radiation_source 'fine-focus sealed tube'
_diffrn_radiation_type MoK\a
_diffrn_radiation_wavelength 0.71073
_diffrn_reflns_av_R_equivalents 0.0125
_diffrn_reflns_av_sigmaI/netI 0.0270
_diffrn_reflns_limit_h_max 47
_diffrn_reflns_limit_h_min -60
_diffrn_reflns_limit_k_max 8
_diffrn_reflns_limit_k_min -5
_diffrn_reflns_limit_l_max 10
_diffrn_reflns_limit_l_min -10
_diffrn_reflns_number 4581
_diffrn_reflns_theta_full 27.50
_diffrn_reflns_theta_max 27.50
_diffrn_reflns_theta_min 2.64
_exptl_absorpt_coefficient_mu 0.954
_exptl_absorpt_correction_T_max 0.900
_exptl_absorpt_correction_T_min 0.769
_exptl_absorpt_correction_type multi-scan
_exptl_absorpt_process_details SADABS(Sheldrick,1996)
_exptl_crystal_colour Colorless
_exptl_crystal_density_diffrn 1.623
_exptl_crystal_density_method 'not measured'
_exptl_crystal_description block
_exptl_crystal_F_000 1200
_exptl_crystal_size_max 0.30
_exptl_crystal_size_mid 0.23
_exptl_crystal_size_min 0.11
_refine_diff_density_max 1.042
_refine_diff_density_min -0.416
_refine_diff_density_rms 0.061
_refine_ls_abs_structure_details 'Flack H D (1983), Acta Cryst. A39, 876-881'
_refine_ls_abs_structure_Flack 0.00(9)
_refine_ls_extinction_method none
_refine_ls_goodness_of_fit_ref 1.033
_refine_ls_hydrogen_treatment constr
_refine_ls_matrix_type full
_refine_ls_number_parameters 330
_refine_ls_number_reflns 3323
_refine_ls_number_restraints 2
_refine_ls_restrained_S_all 1.033
_refine_ls_R_factor_all 0.0253
_refine_ls_R_factor_gt 0.0241
_refine_ls_shift/su_max 0.000
_refine_ls_shift/su_mean 0.000
_refine_ls_structure_factor_coef Fsqd
_refine_ls_weighting_details 'calc w=1/[\s^2^(Fo^2^)+(0.0345P)^2^+1.2205P] where P=(Fo^2^+2Fc^2^)/3'
_refine_ls_weighting_scheme calc
_refine_ls_wR_factor_gt 0.0593
_refine_ls_wR_factor_ref 0.0602
_reflns_number_gt 3220
_reflns_number_total 3323
_reflns_threshold_expression >2sigma(I)
_cod_data_source_file c2ce25138h.txt
_cod_data_source_block compound_5
_cod_depositor_comments
;
The following automatic conversions were performed:

'_symmetry_cell_setting' value 'Monoclinic' changed to 'monoclinic'
according to /home/saulius/struct/CIF-dictionaries/cif_core.dic
dictionary named 'cif_core.dic' version 2.4.1 from
2010-06-29.

'_exptl_absorpt_correction_type' value 'Multi-scan'
changed to 'multi-scan' according to
/home/saulius/struct/CIF-dictionaries/cif_core.dic dictionary named
'cif_core.dic' version 2.4.1 from 2010-06-29.

Automatic conversion script
Id: cif_fix_values 1715 2011-07-08 13:25:40Z adriana 
;
_cod_original_sg_symbol_H-M 'C c'
_cod_database_code 7207877

loop_
_symmetry_equiv_pos_as_xyz
'x, y, z'
'x, -y, z+1/2'
'x+1/2, y+1/2, z'
'x+1/2, -y+1/2, z+1/2'

loop_
_atom_site_label
_atom_site_type_symbol
_atom_site_fract_x
_atom_site_fract_y
_atom_site_fract_z
_atom_site_U_iso_or_equiv
_atom_site_adp_type
_atom_site_occupancy
_atom_site_symmetry_multiplicity
_atom_site_calc_flag
_atom_site_refinement_flags
Cd1 Cd -0.272231(13) -0.51725(3) -0.04447(4) 0.02597(7) Uani 1 1 d .
O1 O -0.25831(6) -0.3733(4) 0.2265(3) 0.0328(5) Uani 1 1 d .
O1W O -0.27628(7) -0.8570(4) 0.0368(4) 0.0388(6) Uani 1 1 d .
H1WA H -0.2858 -0.9310 -0.0396 0.058 Uiso 1 1 d R
H1WB H -0.2850 -0.8582 0.1167 0.058 Uiso 1 1 d R
O2 O -0.22723(7) -0.3963(6) 0.0644(4) 0.0383(7) Uani 1 1 d .
O3 O -0.05398(8) -0.3017(5) 0.1001(5) 0.0561(9) Uani 1 1 d .
O4 O -0.32172(8) -0.4564(5) -0.1156(5) 0.0450(9) Uani 1 1 d .
O5 O -0.29279(6) -0.2014(4) -0.1697(3) 0.0346(6) Uani 1 1 d .
O6 O -0.49843(7) -0.3235(6) -0.0697(5) 0.0592(9) Uani 1 1 d .
C1 C -0.23298(8) -0.3398(5) 0.1959(4) 0.0273(7) Uani 1 1 d .
C2 C -0.21062(8) -0.2193(6) 0.3183(5) 0.0318(8) Uani 1 1 d .
H2 H -0.2120 -0.2758 0.4250 0.038 Uiso 1 1 calc R
C3 C -0.21904(11) 0.0194(6) 0.3152(7) 0.0421(10) Uani 1 1 d .
H3A H -0.2039 0.1011 0.3803 0.063 Uiso 1 1 calc R
H3B H -0.2366 0.0357 0.3569 0.063 Uiso 1 1 calc R
H3C H -0.2219 0.0719 0.2065 0.063 Uiso 1 1 calc R
C4 C -0.18013(8) -0.2601(5) 0.2915(4) 0.0281(7) Uani 1 1 d .
C5 C -0.16665(9) -0.4579(5) 0.3478(5) 0.0338(8) Uani 1 1 d .
H5 H -0.1766 -0.5566 0.4007 0.041 Uiso 1 1 calc R
C6 C -0.13942(10) -0.5065(5) 0.3263(6) 0.0350(9) Uani 1 1 d .
H6 H -0.1311 -0.6375 0.3649 0.042 Uiso 1 1 calc R
C7 C -0.12336(8) -0.3607(6) 0.2459(5) 0.0312(8) Uani 1 1 d .
C8 C -0.09513(9) -0.4104(6) 0.2195(5) 0.0376(8) Uani 1 1 d .
H8 H -0.0864 -0.5401 0.2577 0.045 Uiso 1 1 calc R
C9 C -0.08090(9) -0.2684(7) 0.1383(5) 0.0379(9) Uani 1 1 d .
C10 C -0.09373(10) -0.0683(7) 0.0819(6) 0.0414(9) Uani 1 1 d .
H10 H -0.0837 0.0275 0.0267 0.050 Uiso 1 1 calc R
C11 C -0.12049(10) -0.0159(6) 0.1080(6) 0.0353(9) Uani 1 1 d .
H11 H -0.1285 0.1172 0.0723 0.042 Uiso 1 1 calc R
C12 C -0.13657(8) -0.1618(5) 0.1896(4) 0.0281(7) Uani 1 1 d .
C13 C -0.16492(8) -0.1162(6) 0.2149(5) 0.0321(8) Uani 1 1 d .
H13 H -0.1735 0.0150 0.1786 0.039 Uiso 1 1 calc R
C14 C -0.03998(14) -0.5020(8) 0.1517(11) 0.0673(18) Uani 1 1 d .
H14A H -0.0210 -0.5030 0.1254 0.101 Uiso 1 1 calc R
H14B H -0.0510 -0.6206 0.0983 0.101 Uiso 1 1 calc R
H14C H -0.0386 -0.5169 0.2659 0.101 Uiso 1 1 calc R
C15 C -0.31822(9) -0.2812(6) -0.1810(5) 0.0317(8) Uani 1 1 d .
C16 C -0.34297(9) -0.1660(6) -0.2931(6) 0.0424(10) Uani 1 1 d .
H16 H -0.3424 -0.2220 -0.4011 0.051 Uiso 1 1 calc R
C17 C -0.33750(11) 0.0744(7) -0.3018(7) 0.0522(12) Uani 1 1 d .
H17A H -0.3192 0.0982 -0.3337 0.078 Uiso 1 1 calc R
H17B H -0.3374 0.1385 -0.1981 0.078 Uiso 1 1 calc R
H17C H -0.3525 0.1396 -0.3792 0.078 Uiso 1 1 calc R
C18 C -0.37277(9) -0.2270(7) -0.2588(6) 0.0404(10) Uani 1 1 d .
C19 C -0.38501(10) -0.4266(6) -0.3179(6) 0.0418(9) Uani 1 1 d .
H19 H -0.3746 -0.5181 -0.3739 0.050 Uiso 1 1 calc R
C20 C -0.41149(10) -0.4877(6) -0.2951(6) 0.0396(10) Uani 1 1 d .
H20 H -0.4188 -0.6211 -0.3344 0.048 Uiso 1 1 calc R
C21 C -0.42841(8) -0.3524(6) -0.2121(5) 0.0324(8) Uani 1 1 d .
C22 C -0.45639(9) -0.4133(6) -0.1875(5) 0.0384(9) Uani 1 1 d .
H22 H -0.4643 -0.5447 -0.2277 0.046 Uiso 1 1 calc R
C23 C -0.47178(10) -0.2793(6) -0.1048(6) 0.0410(9) Uani 1 1 d .
C24 C -0.45995(10) -0.0769(7) -0.0457(6) 0.0460(10) Uani 1 1 d .
H24 H -0.4705 0.0139 0.0102 0.055 Uiso 1 1 calc R
C25 C -0.43334(11) -0.0149(6) -0.0701(6) 0.0413(10) Uani 1 1 d .
H25 H -0.4259 0.1186 -0.0312 0.050 Uiso 1 1 calc R
C26 C -0.41678(9) -0.1500(6) -0.1534(5) 0.0342(8) Uani 1 1 d .
C27 C -0.38893(9) -0.0919(6) -0.1793(5) 0.0402(9) Uani 1 1 d .
H27 H -0.3813 0.0414 -0.1416 0.048 Uiso 1 1 calc R
C28 C -0.51149(15) -0.5227(8) -0.1259(11) 0.0691(18) Uani 1 1 d .
H28A H -0.5306 -0.5300 -0.1008 0.104 Uiso 1 1 calc R
H28B H -0.5001 -0.6410 -0.0747 0.104 Uiso 1 1 calc R
H28C H -0.5126 -0.5322 -0.2403 0.104 Uiso 1 1 calc R

loop_
_atom_site_aniso_label
_atom_site_aniso_U_11
_atom_site_aniso_U_22
_atom_site_aniso_U_33
_atom_site_aniso_U_23
_atom_site_aniso_U_13
_atom_site_aniso_U_12
Cd1 0.02379(11) 0.02801(10) 0.02648(11) -0.00015(18) 0.00550(7) 0.00031(18)
O1 0.0242(13) 0.0456(13) 0.0300(14) 0.0006(11) 0.0083(10) -0.0070(11)
O1W 0.0525(17) 0.0313(12) 0.0346(15) -0.0022(11) 0.0127(13) -0.0077(11)
O2 0.0338(17) 0.046(2) 0.0375(17) -0.0106(16) 0.0121(13) -0.0085(16)
O3 0.0360(18) 0.0569(17) 0.082(3) 0.0034(18) 0.0274(18) 0.0017(14)
O4 0.0319(18) 0.0350(15) 0.066(3) 0.0144(15) 0.0024(17) 0.0000(12)
O5 0.0257(13) 0.0343(12) 0.0441(16) 0.0043(11) 0.0070(12) 0.0005(10)
O6 0.0424(19) 0.0614(18) 0.080(3) 0.0016(18) 0.0275(19) -0.0004(15)
C1 0.0272(18) 0.0242(14) 0.0306(19) 0.0010(13) 0.0059(15) -0.0016(12)
C2 0.030(2) 0.0349(16) 0.0302(19) -0.0037(14) 0.0055(15) -0.0063(14)
C3 0.035(2) 0.0383(19) 0.054(3) -0.0107(17) 0.011(2) -0.0016(15)
C4 0.0253(18) 0.0298(15) 0.0304(19) -0.0045(13) 0.0078(15) -0.0027(13)
C5 0.033(2) 0.0292(15) 0.041(2) 0.0029(15) 0.0092(17) -0.0055(14)
C6 0.031(2) 0.0306(17) 0.044(2) 0.0051(14) 0.0066(18) 0.0021(13)
C7 0.0279(19) 0.0308(17) 0.035(2) -0.0002(14) 0.0059(15) -0.0009(14)
C8 0.030(2) 0.0348(17) 0.047(2) -0.0007(17) 0.0043(17) 0.0022(15)
C9 0.025(2) 0.043(2) 0.047(2) -0.0029(17) 0.0107(17) -0.0021(15)
C10 0.038(2) 0.0401(18) 0.050(3) 0.0008(19) 0.018(2) -0.0086(17)
C11 0.034(2) 0.0305(18) 0.042(2) 0.0048(15) 0.0095(18) -0.0044(14)
C12 0.0242(17) 0.0281(14) 0.0318(19) -0.0005(13) 0.0044(14) -0.0022(13)
C13 0.0296(19) 0.0288(17) 0.037(2) -0.0008(15) 0.0025(16) -0.0003(14)
C14 0.041(3) 0.067(3) 0.099(6) -0.004(3) 0.025(3) 0.013(2)
C15 0.031(2) 0.0293(17) 0.036(2) -0.0008(16) 0.0079(16) 0.0047(15)
C16 0.034(2) 0.0408(19) 0.051(3) 0.0053(18) 0.0028(19) 0.0042(16)
C17 0.046(3) 0.042(2) 0.067(3) 0.012(2) 0.006(2) 0.003(2)
C18 0.029(2) 0.0357(19) 0.055(3) 0.0097(18) 0.0015(19) 0.0055(16)
C19 0.040(2) 0.0357(18) 0.052(3) 0.0020(18) 0.013(2) 0.0099(17)
C20 0.037(2) 0.0332(19) 0.047(3) -0.0044(16) 0.003(2) 0.0031(15)
C21 0.0296(19) 0.0318(16) 0.034(2) 0.0022(14) 0.0017(16) 0.0017(14)
C22 0.036(2) 0.0341(18) 0.044(2) -0.0005(17) 0.0044(18) -0.0023(16)
C23 0.033(2) 0.045(2) 0.047(2) 0.0059(18) 0.0127(19) 0.0041(17)
C24 0.047(3) 0.045(2) 0.048(3) -0.005(2) 0.014(2) 0.0113(19)
C25 0.043(3) 0.0347(18) 0.045(3) -0.0050(16) 0.004(2) 0.0012(16)
C26 0.034(2) 0.0310(17) 0.036(2) 0.0020(15) 0.0001(16) 0.0038(15)
C27 0.035(2) 0.0291(16) 0.053(3) 0.0035(17) -0.0029(19) -0.0025(15)
C28 0.049(3) 0.066(3) 0.097(6) 0.009(3) 0.026(4) -0.014(2)

loop_
_atom_type_symbol
_atom_type_description
_atom_type_scat_dispersion_real
_atom_type_scat_dispersion_imag
_atom_type_scat_source
C C 0.0033 0.0016 'International Tables Vol C Tables 4.2.6.8 and 6.1.1.4'
H H 0.0000 0.0000 'International Tables Vol C Tables 4.2.6.8 and 6.1.1.4'
Cd Cd -0.8075 1.2024 'International Tables Vol C Tables 4.2.6.8 and 6.1.1.4'
O O 0.0106 0.0060 'International Tables Vol C Tables 4.2.6.8 and 6.1.1.4'

loop_
_geom_angle_atom_site_label_1
_geom_angle_atom_site_label_2
_geom_angle_atom_site_label_3
_geom_angle
_geom_angle_site_symmetry_1
_geom_angle_site_symmetry_3
O1W Cd1 O1 92.12(10) . 2_544
O1W Cd1 O2 107.94(13) . .
O1 Cd1 O2 93.05(11) 2_544 .
O1W Cd1 O4 95.42(11) . .
O1 Cd1 O4 104.88(14) 2_544 .
O2 Cd1 O4 150.01(12) . .
O1W Cd1 O5 150.68(11) . .
O1 Cd1 O5 91.18(10) 2_544 .
O2 Cd1 O5 100.96(11) . .
O4 Cd1 O5 55.67(10) . .
O1W Cd1 O1 94.39(10) . .
O1 Cd1 O1 147.78(13) 2_544 .
O2 Cd1 O1 54.96(10) . .
O4 Cd1 O1 105.85(13) . .
O5 Cd1 O1 98.18(9) . .
O1W Cd1 C15 122.35(12) . .
O1 Cd1 C15 97.38(11) 2_544 .
O2 Cd1 C15 127.95(14) . .
O4 Cd1 C15 27.34(10) . .
O5 Cd1 C15 28.44(10) . .
O1 Cd1 C15 105.50(10) . .
O1W Cd1 C1 103.45(11) . .
O1 Cd1 C1 119.92(11) 2_544 .
O2 Cd1 C1 26.90(11) . .
O4 Cd1 C1 130.00(13) . .
O5 Cd1 C1 100.03(9) . .
O1 Cd1 C1 28.09(9) . .
C15 Cd1 C1 119.34(10) . .
C1 O1 Cd1 130.2(2) . 2_545
C1 O1 Cd1 88.5(2) . .
Cd1 O1 Cd1 128.88(11) 2_545 .
Cd1 O1W H1WA 109.5 . .
Cd1 O1W H1WB 109.5 . .
H1WA O1W H1WB 109.5 . .
C1 O2 Cd1 96.8(2) . .
C9 O3 C14 116.8(4) . .
C15 O4 Cd1 92.8(3) . .
C15 O5 Cd1 91.1(2) . .
C23 O6 C28 117.4(4) . .
O2 C1 O1 119.7(3) . .
O2 C1 C2 120.6(3) . .
O1 C1 C2 119.6(3) . .
O2 C1 Cd1 56.3(2) . .
O1 C1 Cd1 63.46(18) . .
C2 C1 Cd1 173.7(2) . .
C4 C2 C3 114.1(3) . .
C4 C2 C1 112.0(3) . .
C3 C2 C1 108.2(3) . .
C4 C2 H2 107.4 . .
C3 C2 H2 107.4 . .
C1 C2 H2 107.4 . .
C2 C3 H3A 109.5 . .
C2 C3 H3B 109.5 . .
H3A C3 H3B 109.5 . .
C2 C3 H3C 109.5 . .
H3A C3 H3C 109.5 . .
H3B C3 H3C 109.5 . .
C13 C4 C5 118.3(3) . .
C13 C4 C2 123.5(3) . .
C5 C4 C2 118.2(3) . .
C6 C5 C4 121.4(3) . .
C6 C5 H5 119.3 . .
C4 C5 H5 119.3 . .
C5 C6 C7 121.2(3) . .
C5 C6 H6 119.4 . .
C7 C6 H6 119.4 . .
C12 C7 C8 120.1(3) . .
C12 C7 C6 117.9(3) . .
C8 C7 C6 122.0(3) . .
C9 C8 C7 120.0(4) . .
C9 C8 H8 120.0 . .
C7 C8 H8 120.0 . .
C8 C9 O3 125.4(4) . .
C8 C9 C10 120.7(4) . .
O3 C9 C10 113.9(4) . .
C11 C10 C9 120.3(4) . .
C11 C10 H10 119.8 . .
C9 C10 H10 119.8 . .
C10 C11 C12 121.0(4) . .
C10 C11 H11 119.5 . .
C12 C11 H11 119.5 . .
C13 C12 C7 119.3(3) . .
C13 C12 C11 122.8(3) . .
C7 C12 C11 117.9(3) . .
C4 C13 C12 121.8(3) . .
C4 C13 H13 119.1 . .
C12 C13 H13 119.1 . .
O3 C14 H14A 109.5 . .
O3 C14 H14B 109.5 . .
H14A C14 H14B 109.5 . .
O3 C14 H14C 109.5 . .
H14A C14 H14C 109.5 . .
H14B C14 H14C 109.5 . .
O4 C15 O5 119.9(4) . .
O4 C15 C16 122.1(4) . .
O5 C15 C16 117.6(3) . .
O4 C15 Cd1 59.8(2) . .
O5 C15 Cd1 60.43(18) . .
C16 C15 Cd1 167.6(3) . .
C17 C16 C18 114.9(4) . .
C17 C16 C15 111.5(4) . .
C18 C16 C15 112.9(4) . .
C17 C16 H16 105.5 . .
C18 C16 H16 105.5 . .
C15 C16 H16 105.5 . .
C16 C17 H17A 109.5 . .
C16 C17 H17B 109.5 . .
H17A C17 H17B 109.5 . .
C16 C17 H17C 109.5 . .
H17A C17 H17C 109.5 . .
H17B C17 H17C 109.5 . .
C27 C18 C19 118.2(4) . .
C27 C18 C16 123.2(4) . .
C19 C18 C16 118.5(4) . .
C20 C19 C18 121.5(4) . .
C20 C19 H19 119.3 . .
C18 C19 H19 119.3 . .
C19 C20 C21 121.4(4) . .
C19 C20 H20 119.3 . .
C21 C20 H20 119.3 . .
C26 C21 C22 119.5(3) . .
C26 C21 C20 118.3(4) . .
C22 C21 C20 122.2(4) . .
C23 C22 C21 120.3(4) . .
C23 C22 H22 119.9 . .
C21 C22 H22 119.9 . .
O6 C23 C22 125.4(4) . .
O6 C23 C24 114.6(4) . .
C22 C23 C24 120.0(4) . .
C25 C24 C23 120.5(4) . .
C25 C24 H24 119.8 . .
C23 C24 H24 119.8 . .
C24 C25 C26 121.0(4) . .
C24 C25 H25 119.5 . .
C26 C25 H25 119.5 . .
C25 C26 C27 122.5(4) . .
C25 C26 C21 118.7(4) . .
C27 C26 C21 118.7(4) . .
C18 C27 C26 121.9(4) . .
C18 C27 H27 119.0 . .
C26 C27 H27 119.0 . .
O6 C28 H28A 109.5 . .
O6 C28 H28B 109.5 . .
H28A C28 H28B 109.5 . .
O6 C28 H28C 109.5 . .
H28A C28 H28C 109.5 . .
H28B C28 H28C 109.5 . .

loop_
_geom_bond_atom_site_label_1
_geom_bond_atom_site_label_2
_geom_bond_distance
_geom_bond_site_symmetry_2
Cd1 O1W 2.222(2) .
Cd1 O1 2.254(3) 2_544
Cd1 O2 2.278(3) .
Cd1 O4 2.329(4) .
Cd1 O5 2.341(2) .
Cd1 O1 2.433(3) .
Cd1 C15 2.691(4) .
Cd1 C1 2.719(4) .
O1 C1 1.281(4) .
O1 Cd1 2.254(3) 2_545
O1W H1WA 0.8500 .
O1W H1WB 0.8499 .
O2 C1 1.239(5) .
O3 C9 1.377(5) .
O3 C14 1.430(6) .
O4 C15 1.237(4) .
O5 C15 1.282(5) .
O6 C23 1.367(5) .
O6 C28 1.416(7) .
C1 C2 1.529(5) .
C2 C4 1.513(5) .
C2 C3 1.522(5) .
C2 H2 0.9800 .
C3 H3A 0.9600 .
C3 H3B 0.9600 .
C3 H3C 0.9600 .
C4 C13 1.372(5) .
C4 C5 1.417(5) .
C5 C6 1.359(6) .
C5 H5 0.9300 .
C6 C7 1.422(6) .
C6 H6 0.9300 .
C7 C12 1.418(5) .
C7 C8 1.419(5) .
C8 C9 1.360(6) .
C8 H8 0.9300 .
C9 C10 1.417(6) .
C10 C11 1.356(6) .
C10 H10 0.9300 .
C11 C12 1.429(5) .
C11 H11 0.9300 .
C12 C13 1.416(5) .
C13 H13 0.9300 .
C14 H14A 0.9600 .
C14 H14B 0.9600 .
C14 H14C 0.9600 .
C15 C16 1.538(6) .
C16 C17 1.507(6) .
C16 C18 1.529(6) .
C16 H16 0.9800 .
C17 H17A 0.9600 .
C17 H17B 0.9600 .
C17 H17C 0.9600 .
C18 C27 1.380(6) .
C18 C19 1.411(6) .
C19 C20 1.348(7) .
C19 H19 0.9300 .
C20 C21 1.421(6) .
C20 H20 0.9300 .
C21 C26 1.416(5) .
C21 C22 1.419(6) .
C22 C23 1.369(6) .
C22 H22 0.9300 .
C23 C24 1.420(6) .
C24 C25 1.359(7) .
C24 H24 0.9300 .
C25 C26 1.412(6) .
C25 H25 0.9300 .
C26 C27 1.413(6) .
C27 H27 0.9300 .
C28 H28A 0.9600 .
C28 H28B 0.9600 .
C28 H28C 0.9600 .

loop_
_geom_torsion_atom_site_label_1
_geom_torsion_atom_site_label_2
_geom_torsion_atom_site_label_3
_geom_torsion_atom_site_label_4
_geom_torsion
_geom_torsion_site_symmetry_1
_geom_torsion_site_symmetry_4
O1W Cd1 O1 C1 110.58(19) . .
O1 Cd1 O1 C1 9.5(2) 2_544 .
O2 Cd1 O1 C1 1.7(2) . .
O4 Cd1 O1 C1 -152.51(19) . .
O5 Cd1 O1 C1 -95.98(19) . .
C15 Cd1 O1 C1 -124.09(19) . .
O1W Cd1 O1 Cd1 -33.22(17) . 2_545
O1 Cd1 O1 Cd1 -134.27(16) 2_544 2_545
O2 Cd1 O1 Cd1 -142.1(2) . 2_545
O4 Cd1 O1 Cd1 63.69(17) . 2_545
O5 Cd1 O1 Cd1 120.22(14) . 2_545
C15 Cd1 O1 Cd1 92.11(17) . 2_545
C1 Cd1 O1 Cd1 -143.8(3) . 2_545
O1W Cd1 O2 C1 -84.4(3) . .
O1 Cd1 O2 C1 -177.6(2) 2_544 .
O4 Cd1 O2 C1 55.0(4) . .
O5 Cd1 O2 C1 90.6(3) . .
O1 Cd1 O2 C1 -1.8(2) . .
C15 Cd1 O2 C1 80.6(3) . .
O1W Cd1 O4 C15 -170.7(3) . .
O1 Cd1 O4 C15 -77.0(3) 2_544 .
O2 Cd1 O4 C15 47.8(5) . .
O5 Cd1 O4 C15 4.0(2) . .
O1 Cd1 O4 C15 93.2(3) . .
C1 Cd1 O4 C15 76.7(3) . .
O1W Cd1 O5 C15 6.9(3) . .
O1 Cd1 O5 C15 103.4(2) 2_544 .
O2 Cd1 O5 C15 -163.3(2) . .
O4 Cd1 O5 C15 -3.9(2) . .
O1 Cd1 O5 C15 -107.5(2) . .
C1 Cd1 O5 C15 -135.9(2) . .
Cd1 O2 C1 O1 3.2(4) . .
Cd1 O2 C1 C2 -173.5(3) . .
Cd1 O1 C1 O2 140.1(3) 2_545 .
Cd1 O1 C1 O2 -3.0(3) . .
Cd1 O1 C1 C2 -43.2(4) 2_545 .
Cd1 O1 C1 C2 173.8(3) . .
Cd1 O1 C1 Cd1 143.0(3) 2_545 .
O1W Cd1 C1 O2 103.2(3) . .
O1 Cd1 C1 O2 2.7(3) 2_544 .
O4 Cd1 C1 O2 -147.7(3) . .
O5 Cd1 C1 O2 -94.5(3) . .
O1 Cd1 C1 O2 176.9(4) . .
C15 Cd1 C1 O2 -116.8(3) . .
O1W Cd1 C1 O1 -73.7(2) . .
O1 Cd1 C1 O1 -174.15(13) 2_544 .
O2 Cd1 C1 O1 -176.9(4) . .
O4 Cd1 C1 O1 35.4(2) . .
O5 Cd1 C1 O1 88.61(19) . .
C15 Cd1 C1 O1 66.3(2) . .
O1W Cd1 C1 C2 166(2) . .
O1 Cd1 C1 C2 65(2) 2_544 .
O2 Cd1 C1 C2 62(2) . .
O4 Cd1 C1 C2 -85(2) . .
O5 Cd1 C1 C2 -32(2) . .
O1 Cd1 C1 C2 -121(2) . .
C15 Cd1 C1 C2 -54(2) . .
O2 C1 C2 C4 -22.8(5) . .
O1 C1 C2 C4 160.5(3) . .
Cd1 C1 C2 C4 -82(2) . .
O2 C1 C2 C3 103.9(4) . .
O1 C1 C2 C3 -72.8(4) . .
Cd1 C1 C2 C3 45(2) . .
C3 C2 C4 C13 -22.8(6) . .
C1 C2 C4 C13 100.6(4) . .
C3 C2 C4 C5 157.6(4) . .
C1 C2 C4 C5 -79.1(4) . .
C13 C4 C5 C6 -0.4(6) . .
C2 C4 C5 C6 179.2(4) . .
C4 C5 C6 C7 -0.2(7) . .
C5 C6 C7 C12 0.4(6) . .
C5 C6 C7 C8 -178.7(4) . .
C12 C7 C8 C9 -0.8(6) . .
C6 C7 C8 C9 178.3(4) . .
C7 C8 C9 O3 -177.5(4) . .
C7 C8 C9 C10 1.2(7) . .
C14 O3 C9 C8 -0.4(7) . .
C14 O3 C9 C10 -179.2(5) . .
C8 C9 C10 C11 -0.1(7) . .
O3 C9 C10 C11 178.7(4) . .
C9 C10 C11 C12 -1.3(7) . .
C8 C7 C12 C13 179.1(4) . .
C6 C7 C12 C13 -0.1(5) . .
C8 C7 C12 C11 -0.5(6) . .
C6 C7 C12 C11 -179.7(4) . .
C10 C11 C12 C13 -178.0(4) . .
C10 C11 C12 C7 1.6(6) . .
C5 C4 C13 C12 0.8(6) . .
C2 C4 C13 C12 -178.9(3) . .
C7 C12 C13 C4 -0.5(6) . .
C11 C12 C13 C4 179.0(4) . .
Cd1 O4 C15 O5 -7.0(4) . .
Cd1 O4 C15 C16 165.7(3) . .
Cd1 O5 C15 O4 7.0(4) . .
Cd1 O5 C15 C16 -166.1(3) . .
O1W Cd1 C15 O4 11.0(3) . .
O1 Cd1 C15 O4 108.3(3) 2_544 .
O2 Cd1 C15 O4 -152.0(3) . .
O5 Cd1 C15 O4 -173.0(4) . .
O1 Cd1 C15 O4 -94.6(3) . .
C1 Cd1 C15 O4 -121.2(3) . .
O1W Cd1 C15 O5 -176.0(2) . .
O1 Cd1 C15 O5 -78.7(2) 2_544 .
O2 Cd1 C15 O5 21.0(3) . .
O4 Cd1 C15 O5 173.0(4) . .
O1 Cd1 C15 O5 78.4(2) . .
C1 Cd1 C15 O5 51.8(3) . .
O1W Cd1 C15 C16 -91.8(13) . .
O1 Cd1 C15 C16 5.5(13) 2_544 .
O2 Cd1 C15 C16 105.2(13) . .
O4 Cd1 C15 C16 -102.8(14) . .
O5 Cd1 C15 C16 84.2(13) . .
O1 Cd1 C15 C16 162.6(13) . .
C1 Cd1 C15 C16 136.0(13) . .
O4 C15 C16 C17 156.4(4) . .
O5 C15 C16 C17 -30.8(5) . .
Cd1 C15 C16 C17 -108.3(13) . .
O4 C15 C16 C18 25.2(6) . .
O5 C15 C16 C18 -161.9(4) . .
Cd1 C15 C16 C18 120.5(13) . .
C17 C16 C18 C27 -25.3(7) . .
C15 C16 C18 C27 104.1(5) . .
C17 C16 C18 C19 151.5(4) . .
C15 C16 C18 C19 -79.0(5) . .
C27 C18 C19 C20 -1.4(7) . .
C16 C18 C19 C20 -178.4(4) . .
C18 C19 C20 C21 0.8(7) . .
C19 C20 C21 C26 0.1(7) . .
C19 C20 C21 C22 179.7(4) . .
C26 C21 C22 C23 -1.3(6) . .
C20 C21 C22 C23 179.1(4) . .
C28 O6 C23 C22 -1.3(8) . .
C28 O6 C23 C24 179.8(5) . .
C21 C22 C23 O6 -177.9(4) . .
C21 C22 C23 C24 1.0(7) . .
O6 C23 C24 C25 178.9(4) . .
C22 C23 C24 C25 -0.2(7) . .
C23 C24 C25 C26 -0.4(7) . .
C24 C25 C26 C27 -179.2(4) . .
C24 C25 C26 C21 0.2(7) . .
C22 C21 C26 C25 0.7(6) . .
C20 C21 C26 C25 -179.7(4) . .
C22 C21 C26 C27 -179.9(4) . .
C20 C21 C26 C27 -0.2(6) . .
C19 C18 C27 C26 1.3(7) . .
C16 C18 C27 C26 178.1(4) . .
C25 C26 C27 C18 179.0(4) . .
C21 C26 C27 C18 -0.5(6) . .
